data_2229703
loop_
_publ_author_name
'Huang, Ting-Ting'
'Meng, Na-Na'
'Qing, Xiao-Yu'
'Yu, Luo-Ting'

_publ_section_title
;
 4-{[4-(3,5-Dimethoxybenzamido)phenyl]sulfanyl}-<i>N</i>-methylpyridine-2-carboxamide
;
_journal_coeditor_code IM2258
_journal_issue 4
_journal_name_full 'Acta Crystallographica Section E'
_journal_page_first o856
_journal_paper_doi 10.1107/S1600536811006490
_journal_volume 67
_journal_year 2011
_chemical_formula_iupac 'C22 H21 N3 O4 S'
_chemical_formula_moiety 'C22 H21 N3 O4 S'
_chemical_formula_sum 'C22 H21 N3 O4 S'
_chemical_formula_weight 423.49
_chemical_name_systematic
;
4-{[4-(3,5-Dimethoxybenzamido)phenyl]sulfanyl}-<i>N</i>-methylpyridine-
2-carboxamide
;
_space_group_IT_number 2
_symmetry_cell_setting triclinic
_symmetry_space_group_name_Hall '-P 1'
_symmetry_space_group_name_H-M 'P -1'
_atom_sites_solution_hydrogens geom
_atom_sites_solution_primary direct
_atom_sites_solution_secondary difmap
_audit_creation_method SHELXL-97
_cell_angle_alpha 102.723(4)
_cell_angle_beta 105.949(4)
_cell_angle_gamma 90.975(4)
_cell_formula_units_Z 4
_cell_length_a 11.1165(5)
_cell_length_b 13.5678(6)
_cell_length_c 15.3183(6)
_cell_measurement_reflns_used 5046
_cell_measurement_temperature 293(2)
_cell_measurement_theta_max 29.2428
_cell_measurement_theta_min 2.8964
_cell_volume 2159.51(17)
_computing_cell_refinement 'CrysAlis PRO (Oxford Diffraction, 2010)'
_computing_data_collection 'CrysAlis PRO (Oxford Diffraction, 2010)'
_computing_data_reduction 'CrysAlis PRO (Oxford Diffraction, 2010)'
_computing_molecular_graphics 'OLEX2 (Dolomanov <i>et al.</i>, 2009)'
_computing_publication_material 'OLEX2 (Dolomanov <i>et al.</i>, 2009)'
_computing_structure_refinement 'SHELXL97 (Sheldrick, 2008)'
_computing_structure_solution 'SHELXS97 (Sheldrick, 2008)'
_diffrn_ambient_temperature 293(2)
_diffrn_detector_area_resol_mean 16.0874
_diffrn_measured_fraction_theta_full 0.998
_diffrn_measured_fraction_theta_max 0.998
_diffrn_measurement_device_type 'Oxford Diffraction Xcalibur Eos'
_diffrn_measurement_method \w
_diffrn_radiation_monochromator graphite
_diffrn_radiation_source 'fine-focus sealed tube'
_diffrn_radiation_type 'Mo K\a'
_diffrn_radiation_wavelength 0.7107
_diffrn_reflns_av_R_equivalents 0.0324
_diffrn_reflns_av_sigmaI/netI 0.0960
_diffrn_reflns_limit_h_max 13
_diffrn_reflns_limit_h_min -13
_diffrn_reflns_limit_k_max 16
_diffrn_reflns_limit_k_min -16
_diffrn_reflns_limit_l_max 19
_diffrn_reflns_limit_l_min -19
_diffrn_reflns_number 18448
_diffrn_reflns_theta_full 26.37
_diffrn_reflns_theta_max 26.37
_diffrn_reflns_theta_min 2.90
_exptl_absorpt_coefficient_mu 0.183
_exptl_absorpt_correction_T_max 1.0
_exptl_absorpt_correction_T_min 0.98909
_exptl_absorpt_correction_type multi-scan
_exptl_absorpt_process_details
;
(CrysAlis PRO; Oxford Diffraction, 2010)
;
_exptl_crystal_colour orange
_exptl_crystal_density_diffrn 1.303
_exptl_crystal_density_method 'not measured'
_exptl_crystal_description block
_exptl_crystal_F_000 888
_exptl_crystal_size_max 0.24
_exptl_crystal_size_mid 0.20
_exptl_crystal_size_min 0.17
_refine_diff_density_max 0.235
_refine_diff_density_min -0.229
_refine_ls_extinction_method none
_refine_ls_goodness_of_fit_ref 1.002
_refine_ls_hydrogen_treatment constr
_refine_ls_matrix_type full
_refine_ls_number_parameters 547
_refine_ls_number_reflns 8806
_refine_ls_number_restraints 0
_refine_ls_restrained_S_all 1.002
_refine_ls_R_factor_all 0.1087
_refine_ls_R_factor_gt 0.0435
_refine_ls_shift/su_max 0.001
_refine_ls_shift/su_mean 0.000
_refine_ls_structure_factor_coef Fsqd
_refine_ls_weighting_details 'calc w=1/[\s^2^(Fo^2^)+(0.0126P)^2^+0.0000P] where P=(Fo^2^+2Fc^2^)/3'
_refine_ls_weighting_scheme calc
_refine_ls_wR_factor_gt 0.0608
_refine_ls_wR_factor_ref 0.0652
_reflns_number_gt 4117
_reflns_number_total 8806
_reflns_threshold_expression I>2\s(I)
_cod_data_source_file im2258.cif
_cod_data_source_block I
_cod_original_cell_volume 2159.51(16)
_cod_database_code 2229703
_cod_database_fobs_code 2229703

loop_
_space_group_symop_id
_space_group_symop_operation_xyz
1 'x, y, z'
2 '-x, -y, -z'

loop_
_atom_site_type_symbol
_atom_site_label
_atom_site_fract_x
_atom_site_fract_y
_atom_site_fract_z
_atom_site_U_iso_or_equiv
_atom_site_adp_type
_atom_site_calc_flag
_atom_site_refinement_flags
_atom_site_occupancy
_atom_site_disorder_assembly
_atom_site_disorder_group
S S1 0.65660(6) 0.37812(4) 1.12524(4) 0.05655(19) Uani d . 1 . .
O O1 0.39178(13) 0.32537(11) 0.17737(9) 0.0536(4) Uani d . 1 . .
O O2 0.33947(17) -0.01920(13) 0.01326(11) 0.0862(6) Uani d . 1 . .
O O3 0.64974(15) 0.00594(12) 0.34157(10) 0.0708(5) Uani d . 1 . .
O O4 0.64438(14) -0.26093(10) 0.57675(10) 0.0568(4) Uani d . 1 . .
N N1 0.56894(16) 0.13586(12) 0.42239(12) 0.0541(5) Uani d . 1 . .
H H1 0.5175 0.1823 0.4170 0.065 Uiso calc R 1 . .
N N2 0.89197(18) -0.23172(14) 0.78726(14) 0.0582(5) Uani d . 1 . .
N N3 0.74299(16) -0.37746(14) 0.64935(12) 0.0553(5) Uani d . 1 . .
H H3 0.8025 -0.3878 0.6951 0.066 Uiso calc R 1 . .
C C1 0.48731(19) 0.20452(16) 0.25279(15) 0.0453(6) Uani d . 1 . .
H H1A 0.5205 0.2565 0.3056 0.054 Uiso calc R 1 . .
C C2 0.4130(2) 0.22594(17) 0.17137(16) 0.0409(6) Uani d . 1 . .
C C3 0.3640(2) 0.14940(17) 0.09286(15) 0.0513(6) Uani d . 1 . .
H H3A 0.3123 0.1638 0.0389 0.062 Uiso calc R 1 . .
C C4 0.3926(2) 0.05029(18) 0.09486(17) 0.0553(7) Uani d . 1 . .
C C5 0.4657(2) 0.02726(17) 0.17531(17) 0.0555(7) Uani d . 1 . .
H H5 0.4841 -0.0392 0.1764 0.067 Uiso calc R 1 . .
C C6 0.5116(2) 0.10566(18) 0.25486(16) 0.0460(6) Uani d . 1 . .
C C7 0.3120(2) 0.35033(16) 0.09594(15) 0.0696(7) Uani d . 1 . .
H H7B 0.3508 0.3355 0.0462 0.104 Uiso calc R 1 . .
H H7C 0.2990 0.4212 0.1096 0.104 Uiso calc R 1 . .
H H7A 0.2327 0.3110 0.0773 0.104 Uiso calc R 1 . .
C C8 0.3678(2) -0.12126(17) 0.00739(16) 0.0935(10) Uani d . 1 . .
H H8C 0.4572 -0.1244 0.0242 0.140 Uiso calc R 1 . .
H H8B 0.3313 -0.1602 -0.0553 0.140 Uiso calc R 1 . .
H H8A 0.3342 -0.1485 0.0493 0.140 Uiso calc R 1 . .
C C9 0.5843(2) 0.07740(18) 0.34252(16) 0.0508(6) Uani d . 1 . .
C C10 0.6310(2) 0.12627(15) 0.51350(16) 0.0461(6) Uani d . 1 . .
C C11 0.7543(2) 0.10139(15) 0.53712(16) 0.0557(7) Uani d . 1 . .
H H11 0.7976 0.0900 0.4923 0.067 Uiso calc R 1 . .
C C12 0.8126(2) 0.09347(15) 0.62633(16) 0.0520(6) Uani d . 1 . .
H H12 0.8951 0.0761 0.6413 0.062 Uiso calc R 1 . .
C C13 0.7502(2) 0.11111(15) 0.69480(15) 0.0465(6) Uani d . 1 . .
C C14 0.6284(2) 0.13777(15) 0.67162(16) 0.0544(6) Uani d . 1 . .
H H14 0.5857 0.1508 0.7168 0.065 Uiso calc R 1 . .
C C15 0.5693(2) 0.14532(15) 0.58157(16) 0.0551(6) Uani d . 1 . .
H H15 0.4871 0.1634 0.5667 0.066 Uiso calc R 1 . .
C C16 0.8519(2) -0.02610(16) 0.79660(15) 0.0460(6) Uani d . 1 . .
C C17 0.9419(2) -0.05579(18) 0.86601(15) 0.0579(7) Uani d . 1 . .
H H17 0.9908 -0.0079 0.9174 0.069 Uiso calc R 1 . .
C C18 0.9577(2) -0.1577(2) 0.85779(17) 0.0688(8) Uani d . 1 . .
H H18 1.0190 -0.1761 0.9051 0.083 Uiso calc R 1 . .
C C19 0.8052(2) -0.20169(17) 0.72111(15) 0.0430(6) Uani d . 1 . .
C C20 0.78341(19) -0.10110(16) 0.72188(14) 0.0431(6) Uani d . 1 . .
H H20 0.7235 -0.0845 0.6728 0.052 Uiso calc R 1 . .
C C21 0.7239(2) -0.28288(18) 0.64210(16) 0.0450(6) Uani d . 1 . .
C C22 0.6663(2) -0.46444(16) 0.58221(16) 0.0773(8) Uani d . 1 . .
H H22B 0.5870 -0.4711 0.5949 0.116 Uiso calc R 1 . .
H H22C 0.7088 -0.5248 0.5874 0.116 Uiso calc R 1 . .
H H22A 0.6526 -0.4546 0.5201 0.116 Uiso calc R 1 . .
S S2 0.83017(6) 0.10378(4) 0.80987(4) 0.06080(19) Uani d . 1 . .
O O5 1.15357(17) 0.53884(17) 0.58562(12) 0.0965(6) Uani d . 1 . .
O O6 1.08908(16) 0.18987(14) 0.57927(12) 0.0908(6) Uani d . 1 . .
O O7 0.84584(14) 0.49944(11) 0.78247(10) 0.0623(5) Uani d . 1 . .
O O8 0.83861(13) 0.74737(10) 1.12151(10) 0.0537(4) Uani d . 1 . .
N N4 0.93679(14) 0.37157(11) 0.84322(11) 0.0444(5) Uani d . 1 . .
H H4 0.9932 0.3291 0.8417 0.053 Uiso calc R 1 . .
N N5 0.62508(15) 0.71220(13) 1.24900(12) 0.0482(5) Uani d . 1 . .
N N6 0.74652(15) 0.86110(13) 1.20748(11) 0.0523(5) Uani d . 1 . .
H H6 0.6911 0.8696 1.2376 0.063 Uiso calc R 1 . .
C C23 1.03238(19) 0.48973(17) 0.68142(14) 0.0529(6) Uani d . 1 . .
H H23 1.0154 0.5559 0.7038 0.063 Uiso calc R 1 . .
C C24 1.1014(2) 0.4680(2) 0.61764(17) 0.0623(7) Uani d . 1 . .
C C25 1.1221(2) 0.3681(2) 0.58183(15) 0.0676(8) Uani d . 1 . .
H H25 1.1677 0.3542 0.5385 0.081 Uiso calc R 1 . .
C C26 1.0758(2) 0.2906(2) 0.61010(17) 0.0612(7) Uani d . 1 . .
C C27 1.00969(19) 0.31162(17) 0.67610(15) 0.0547(7) Uani d . 1 . .
H H27 0.9795 0.2591 0.6964 0.066 Uiso calc R 1 . .
C C28 0.98907(19) 0.40933(17) 0.71110(14) 0.0443(6) Uani d . 1 . .
C C29 1.1378(3) 0.6419(2) 0.61998(19) 0.1054(11) Uani d . 1 . .
H H29A 1.0500 0.6523 0.6043 0.158 Uiso calc R 1 . .
H H29B 1.1800 0.6835 0.5924 0.158 Uiso calc R 1 . .
H H29C 1.1728 0.6599 0.6866 0.158 Uiso calc R 1 . .
C C30 1.1599(3) 0.1633(2) 0.51522(19) 0.1318(13) Uani d . 1 . .
H H30A 1.1195 0.1831 0.4585 0.198 Uiso calc R 1 . .
H H30B 1.1658 0.0913 0.5019 0.198 Uiso calc R 1 . .
H H30C 1.2426 0.1973 0.5417 0.198 Uiso calc R 1 . .
C C31 0.9166(2) 0.43189(17) 0.78087(15) 0.0454(6) Uani d . 1 . .
C C32 0.8700(2) 0.37503(14) 0.91011(15) 0.0378(5) Uani d . 1 . .
C C33 0.93255(19) 0.36860(14) 0.99944(15) 0.0471(6) Uani d . 1 . .
H H33 1.0186 0.3627 1.0155 0.057 Uiso calc R 1 . .
C C34 0.8686(2) 0.37083(14) 1.06550(14) 0.0488(6) Uani d . 1 . .
H H34 0.9121 0.3669 1.1257 0.059 Uiso calc R 1 . .
C C35 0.7406(2) 0.37881(14) 1.04267(15) 0.0407(6) Uani d . 1 . .
C C36 0.67767(19) 0.38272(14) 0.95225(15) 0.0464(6) Uani d . 1 . .
H H36 0.5913 0.3874 0.9357 0.056 Uiso calc R 1 . .
C C37 0.7419(2) 0.37978(14) 0.88621(15) 0.0476(6) Uani d . 1 . .
H H37 0.6983 0.3810 0.8253 0.057 Uiso calc R 1 . .
C C38 0.64704(18) 0.50777(15) 1.17087(13) 0.0402(6) Uani d . 1 . .
C C39 0.57828(19) 0.53448(17) 1.23420(15) 0.0491(6) Uani d . 1 . .
H H39 0.5380 0.4849 1.2520 0.059 Uiso calc R 1 . .
C C40 0.57063(19) 0.63515(18) 1.27021(14) 0.0540(6) Uani d . 1 . .
H H40 0.5241 0.6514 1.3127 0.065 Uiso calc R 1 . .
C C41 0.69385(18) 0.68463(16) 1.18968(14) 0.0397(6) Uani d . 1 . .
C C42 0.70578(17) 0.58534(15) 1.14923(13) 0.0396(5) Uani d . 1 . .
H H42 0.7535 0.5708 1.1074 0.047 Uiso calc R 1 . .
C C43 0.76637(19) 0.76806(17) 1.16986(15) 0.0433(6) Uani d . 1 . .
C C44 0.8143(2) 0.94991(15) 1.20025(15) 0.0692(8) Uani d . 1 . .
H H44B 0.8810 0.9292 1.1734 0.104 Uiso calc R 1 . .
H H44C 0.8488 0.9933 1.2613 0.104 Uiso calc R 1 . .
H H44A 0.7579 0.9859 1.1612 0.104 Uiso calc R 1 . .

loop_
_atom_site_aniso_label
_atom_site_aniso_U_11
_atom_site_aniso_U_22
_atom_site_aniso_U_33
_atom_site_aniso_U_12
_atom_site_aniso_U_13
_atom_site_aniso_U_23
S1 0.0725(5) 0.0409(4) 0.0687(5) 0.0063(3) 0.0411(4) 0.0118(3)
O1 0.0681(12) 0.0412(11) 0.0543(11) 0.0103(8) 0.0185(9) 0.0156(8)
O2 0.1402(18) 0.0447(12) 0.0569(12) 0.0043(11) 0.0116(12) -0.0018(10)
O3 0.0842(14) 0.0676(13) 0.0659(12) 0.0430(10) 0.0266(10) 0.0178(9)
O4 0.0598(12) 0.0578(11) 0.0464(10) 0.0173(9) 0.0037(9) 0.0124(8)
N1 0.0638(14) 0.0518(13) 0.0488(13) 0.0288(10) 0.0154(11) 0.0152(11)
N2 0.0547(15) 0.0582(15) 0.0561(14) 0.0054(11) -0.0018(12) 0.0238(12)
N3 0.0542(14) 0.0488(14) 0.0595(14) 0.0101(11) 0.0065(11) 0.0175(11)
C1 0.0493(16) 0.0411(16) 0.0460(15) 0.0011(12) 0.0184(13) 0.0056(12)
C2 0.0459(16) 0.0332(16) 0.0488(16) 0.0037(12) 0.0204(13) 0.0118(13)
C3 0.0671(18) 0.0427(17) 0.0466(16) 0.0053(13) 0.0183(14) 0.0132(13)
C4 0.076(2) 0.0416(18) 0.0477(17) 0.0048(14) 0.0214(15) 0.0051(14)
C5 0.0748(19) 0.0425(17) 0.0576(18) 0.0157(14) 0.0297(15) 0.0147(14)
C6 0.0490(16) 0.0458(17) 0.0500(16) 0.0123(13) 0.0221(13) 0.0145(13)
C7 0.075(2) 0.0595(18) 0.0770(19) 0.0254(14) 0.0147(16) 0.0302(15)
C8 0.154(3) 0.0420(19) 0.077(2) 0.0053(18) 0.038(2) -0.0063(15)
C9 0.0552(18) 0.0508(18) 0.0501(17) 0.0127(13) 0.0205(14) 0.0123(14)
C10 0.0500(17) 0.0400(15) 0.0481(16) 0.0154(12) 0.0119(14) 0.0116(12)
C11 0.0564(19) 0.0570(17) 0.0605(18) 0.0165(14) 0.0233(15) 0.0188(14)
C12 0.0437(16) 0.0528(16) 0.0585(17) 0.0113(12) 0.0098(14) 0.0164(13)
C13 0.0548(18) 0.0324(14) 0.0498(16) 0.0016(12) 0.0112(14) 0.0096(11)
C14 0.0611(19) 0.0515(16) 0.0552(17) 0.0147(13) 0.0237(15) 0.0126(13)
C15 0.0502(17) 0.0598(17) 0.0562(17) 0.0208(13) 0.0162(15) 0.0130(13)
C16 0.0480(17) 0.0477(16) 0.0448(16) 0.0029(13) 0.0124(13) 0.0169(13)
C17 0.0614(19) 0.0573(19) 0.0474(16) -0.0049(14) -0.0010(13) 0.0181(13)
C18 0.065(2) 0.072(2) 0.063(2) 0.0064(16) -0.0072(15) 0.0356(17)
C19 0.0404(16) 0.0470(16) 0.0442(16) 0.0057(13) 0.0119(13) 0.0162(13)
C20 0.0464(16) 0.0461(16) 0.0399(15) 0.0090(12) 0.0132(12) 0.0150(12)
C21 0.0505(18) 0.0479(18) 0.0442(16) 0.0131(14) 0.0219(14) 0.0151(14)
C22 0.090(2) 0.0500(18) 0.075(2) -0.0031(15) 0.0045(17) 0.0058(15)
S2 0.0754(5) 0.0472(4) 0.0500(4) 0.0045(3) 0.0053(4) 0.0072(3)
O5 0.1063(16) 0.1152(17) 0.0936(15) 0.0018(14) 0.0490(13) 0.0518(14)
O6 0.1197(17) 0.0801(15) 0.0861(14) 0.0241(12) 0.0650(13) 0.0012(11)
O7 0.0705(12) 0.0642(12) 0.0706(12) 0.0332(9) 0.0346(10) 0.0331(9)
O8 0.0566(11) 0.0493(10) 0.0647(11) 0.0089(8) 0.0343(9) 0.0110(8)
N4 0.0476(13) 0.0432(12) 0.0520(12) 0.0203(9) 0.0248(11) 0.0162(10)
N5 0.0449(13) 0.0441(13) 0.0593(13) 0.0053(10) 0.0262(11) 0.0050(10)
N6 0.0571(14) 0.0381(13) 0.0690(14) 0.0056(10) 0.0339(11) 0.0070(10)
C23 0.0537(17) 0.0614(18) 0.0453(15) 0.0084(13) 0.0118(13) 0.0187(13)
C24 0.0579(18) 0.085(2) 0.0496(17) -0.0002(16) 0.0153(14) 0.0268(16)
C25 0.0629(19) 0.100(2) 0.0521(18) 0.0106(17) 0.0323(15) 0.0220(17)
C26 0.0529(18) 0.074(2) 0.0525(18) 0.0119(15) 0.0166(14) 0.0036(16)
C27 0.0567(17) 0.0595(19) 0.0496(16) 0.0050(13) 0.0226(14) 0.0068(13)
C28 0.0393(15) 0.0528(17) 0.0417(15) 0.0055(12) 0.0124(12) 0.0117(13)
C29 0.131(3) 0.091(3) 0.103(3) -0.014(2) 0.028(2) 0.049(2)
C30 0.187(3) 0.121(3) 0.125(3) 0.059(2) 0.116(3) 0.011(2)
C31 0.0425(16) 0.0466(17) 0.0475(16) 0.0037(12) 0.0138(13) 0.0107(13)
C32 0.0397(16) 0.0284(13) 0.0468(15) 0.0076(11) 0.0155(13) 0.0079(11)
C33 0.0343(15) 0.0554(16) 0.0507(16) 0.0089(11) 0.0116(13) 0.0107(12)
C34 0.0554(18) 0.0485(16) 0.0423(15) 0.0078(13) 0.0127(14) 0.0116(12)
C35 0.0438(16) 0.0297(14) 0.0507(16) 0.0057(11) 0.0186(13) 0.0070(11)
C36 0.0343(15) 0.0469(16) 0.0611(17) 0.0100(11) 0.0167(14) 0.0144(12)
C37 0.0424(16) 0.0548(16) 0.0483(15) 0.0105(12) 0.0111(13) 0.0192(12)
C38 0.0393(15) 0.0389(15) 0.0434(15) 0.0061(11) 0.0142(12) 0.0085(11)
C39 0.0476(16) 0.0501(17) 0.0545(16) 0.0026(12) 0.0240(13) 0.0105(13)
C40 0.0509(17) 0.0596(18) 0.0563(17) 0.0062(13) 0.0317(14) 0.0023(14)
C41 0.0337(14) 0.0412(15) 0.0450(15) 0.0061(11) 0.0140(12) 0.0079(12)
C42 0.0384(14) 0.0412(15) 0.0413(14) 0.0093(11) 0.0170(11) 0.0064(11)
C43 0.0436(16) 0.0383(16) 0.0470(16) 0.0098(12) 0.0116(13) 0.0091(12)
C44 0.082(2) 0.0438(17) 0.090(2) 0.0045(14) 0.0416(17) 0.0110(14)

loop_
_atom_type_symbol
_atom_type_description
_atom_type_scat_dispersion_real
_atom_type_scat_dispersion_imag
_atom_type_scat_source
C C 0.0033 0.0016 'International Tables Vol C Tables 4.2.6.8 and 6.1.1.4'
H H 0.0000 0.0000 'International Tables Vol C Tables 4.2.6.8 and 6.1.1.4'
O O 0.0106 0.0060 'International Tables Vol C Tables 4.2.6.8 and 6.1.1.4'
N N 0.0061 0.0033 'International Tables Vol C Tables 4.2.6.8 and 6.1.1.4'
S S 0.1246 0.1234 'International Tables Vol C Tables 4.2.6.8 and 6.1.1.4'

loop_
_geom_angle_atom_site_label_1
_geom_angle_atom_site_label_2
_geom_angle_atom_site_label_3
_geom_angle_site_symmetry_1
_geom_angle_site_symmetry_3
_geom_angle
_geom_angle_publ_flag
O1 C2 C1 . . 115.0(2) ?
O1 C2 C3 . . 124.5(2) ?
O1 C7 H7B . . 109.5 ?
O1 C7 H7C . . 109.5 ?
O1 C7 H7A . . 109.5 ?
O2 C4 C3 . . 114.4(2) ?
O2 C4 C5 . . 124.6(2) ?
O2 C8 H8C . . 109.5 ?
O2 C8 H8B . . 109.5 ?
O2 C8 H8A . . 109.5 ?
O3 C9 N1 . . 123.0(2) ?
O3 C9 C6 . . 122.3(2) ?
O4 C21 N3 . . 123.5(2) ?
O4 C21 C19 . . 121.2(2) ?
N1 C9 C6 . . 114.6(2) ?
N2 C18 C17 . . 124.9(2) ?
N2 C18 H18 . . 117.5 ?
N2 C19 C20 . . 124.2(2) ?
N2 C19 C21 . . 117.5(2) ?
N3 C21 C19 . . 115.3(2) ?
N3 C22 H22B . . 109.5 ?
N3 C22 H22C . . 109.5 ?
N3 C22 H22A . . 109.5 ?
C1 C6 C5 . . 120.9(2) ?
C1 C6 C9 . . 121.8(2) ?
C2 O1 C7 . . 116.82(17) ?
C2 C1 H1A . . 120.2 ?
C2 C3 H3A . . 120.3 ?
C2 C3 C4 . . 119.4(2) ?
C3 C2 C1 . . 120.5(2) ?
C4 O2 C8 . . 118.42(19) ?
C4 C3 H3A . . 120.3 ?
C4 C5 H5 . . 120.7 ?
C4 C5 C6 . . 118.6(2) ?
C5 C4 C3 . . 121.0(2) ?
C5 C6 C9 . . 117.3(2) ?
C6 C1 H1A . . 120.2 ?
C6 C1 C2 . . 119.6(2) ?
C6 C5 H5 . . 120.7 ?
H7B C7 H7C . . 109.5 ?
H7B C7 H7A . . 109.5 ?
H7C C7 H7A . . 109.5 ?
H8C C8 H8B . . 109.5 ?
H8C C8 H8A . . 109.5 ?
H8B C8 H8A . . 109.5 ?
C9 N1 H1 . . 117.5 ?
C9 N1 C10 . . 125.04(19) ?
C10 N1 H1 . . 117.5 ?
C10 C11 H11 . . 119.9 ?
C10 C15 C14 . . 120.7(2) ?
C10 C15 H15 . . 119.7 ?
C11 C10 N1 . . 121.4(2) ?
C11 C12 H12 . . 119.5 ?
C11 C12 C13 . . 120.9(2) ?
C12 C11 C10 . . 120.2(2) ?
C12 C11 H11 . . 119.9 ?
C12 C13 S2 . . 119.56(18) ?
C13 C12 H12 . . 119.5 ?
C13 C14 H14 . . 119.8 ?
C13 C14 C15 . . 120.4(2) ?
C14 C13 C12 . . 118.7(2) ?
C14 C13 S2 . . 121.66(18) ?
C14 C15 H15 . . 119.7 ?
C15 C10 N1 . . 119.5(2) ?
C15 C10 C11 . . 119.0(2) ?
C15 C14 H14 . . 119.8 ?
C16 C17 H17 . . 120.6 ?
C16 C20 C19 . . 119.1(2) ?
C16 C20 H20 . . 120.5 ?
C16 S2 C13 . . 102.47(10) ?
C17 C16 S2 . . 118.17(19) ?
C17 C18 H18 . . 117.5 ?
C18 N2 C19 . . 115.4(2) ?
C18 C17 C16 . . 118.8(2) ?
C18 C17 H17 . . 120.6 ?
C19 C20 H20 . . 120.5 ?
C20 C16 C17 . . 117.5(2) ?
C20 C16 S2 . . 124.28(18) ?
C20 C19 C21 . . 118.4(2) ?
C21 N3 H3 . . 118.9 ?
C21 N3 C22 . . 122.1(2) ?
C22 N3 H3 . . 118.9 ?
H22B C22 H22C . . 109.5 ?
H22B C22 H22A . . 109.5 ?
H22C C22 H22A . . 109.5 ?
O5 C24 C23 . . 124.4(3) ?
O5 C24 C25 . . 115.1(2) ?
O5 C29 H29A . . 109.5 ?
O5 C29 H29B . . 109.5 ?
O5 C29 H29C . . 109.5 ?
O6 C26 C27 . . 114.7(2) ?
O6 C30 H30A . . 109.5 ?
O6 C30 H30B . . 109.5 ?
O6 C30 H30C . . 109.5 ?
O7 C31 N4 . . 122.79(19) ?
O7 C31 C28 . . 122.51(19) ?
O8 C43 N6 . . 124.05(19) ?
O8 C43 C41 . . 120.4(2) ?
N4 C31 C28 . . 114.70(19) ?
N5 C40 C39 . . 125.08(19) ?
N5 C40 H40 . . 117.5 ?
N5 C41 C42 . . 123.90(18) ?
N5 C41 C43 . . 117.27(19) ?
N6 C43 C41 . . 115.56(19) ?
N6 C44 H44B . . 109.5 ?
N6 C44 H44C . . 109.5 ?
N6 C44 H44A . . 109.5 ?
C23 C24 C25 . . 120.5(2) ?
C23 C28 C31 . . 118.6(2) ?
C24 O5 C29 . . 118.1(2) ?
C24 C23 H23 . . 121.0 ?
C24 C23 C28 . . 118.1(2) ?
C24 C25 H25 . . 119.9 ?
C25 C26 O6 . . 125.5(2) ?
C25 C26 C27 . . 119.8(2) ?
C26 O6 C30 . . 117.80(19) ?
C26 C25 C24 . . 120.3(2) ?
C26 C25 H25 . . 119.9 ?
C26 C27 H27 . . 120.0 ?
C27 C28 C23 . . 121.31(19) ?
C27 C28 C31 . . 120.11(19) ?
C28 C23 H23 . . 121.0 ?
C28 C27 C26 . . 120.0(2) ?
C28 C27 H27 . . 120.0 ?
H29A C29 H29B . . 109.5 ?
H29A C29 H29C . . 109.5 ?
H29B C29 H29C . . 109.5 ?
H30A C30 H30B . . 109.5 ?
H30A C30 H30C . . 109.5 ?
H30B C30 H30C . . 109.5 ?
C31 N4 H4 . . 118.2 ?
C31 N4 C32 . . 123.61(17) ?
C32 N4 H4 . . 118.2 ?
C32 C33 H33 . . 119.7 ?
C32 C33 C34 . . 120.7(2) ?
C32 C37 C36 . . 120.4(2) ?
C32 C37 H37 . . 119.8 ?
C33 C32 N4 . . 119.8(2) ?
C33 C34 H34 . . 119.8 ?
C34 C33 H33 . . 119.7 ?
C34 C35 S1 . . 121.10(18) ?
C34 C35 C36 . . 118.69(19) ?
C35 C34 C33 . . 120.5(2) ?
C35 C34 H34 . . 119.8 ?
C35 C36 H36 . . 119.7 ?
C35 C36 C37 . . 120.6(2) ?
C36 C35 S1 . . 120.15(17) ?
C36 C37 H37 . . 119.8 ?
C37 C32 N4 . . 121.0(2) ?
C37 C32 C33 . . 119.08(19) ?
C37 C36 H36 . . 119.7 ?
C38 S1 C35 . . 103.42(9) ?
C38 C39 H39 . . 120.6 ?
C38 C42 C41 . . 119.88(17) ?
C38 C42 H42 . . 120.1 ?
C39 C38 S1 . . 118.50(15) ?
C39 C40 H40 . . 117.5 ?
C40 C39 C38 . . 118.88(18) ?
C40 C39 H39 . . 120.6 ?
C41 N5 C40 . . 115.00(18) ?
C41 C42 H42 . . 120.1 ?
C42 C38 S1 . . 124.27(15) ?
C42 C38 C39 . . 117.22(19) ?
C42 C41 C43 . . 118.77(18) ?
C43 N6 H6 . . 118.7 ?
C43 N6 C44 . . 122.66(17) ?
C44 N6 H6 . . 118.7 ?
H44B C44 H44C . . 109.5 ?
H44B C44 H44A . . 109.5 ?
H44C C44 H44A . . 109.5 ?

loop_
_geom_bond_atom_site_label_1
_geom_bond_atom_site_label_2
_geom_bond_site_symmetry_2
_geom_bond_distance
_geom_bond_publ_flag
S1 C35 . 1.7682(19) ?
S1 C38 . 1.761(2) ?
O1 C2 . 1.361(2) ?
O1 C7 . 1.430(2) ?
O2 C4 . 1.362(2) ?
O2 C8 . 1.414(2) ?
O3 C9 . 1.222(2) ?
O4 C21 . 1.235(2) ?
N1 H1 . 0.8600 ?
N1 C9 . 1.359(2) ?
N1 C10 . 1.412(2) ?
N2 C18 . 1.332(3) ?
N2 C19 . 1.335(2) ?
N3 H3 . 0.8600 ?
N3 C21 . 1.328(2) ?
N3 C22 . 1.458(2) ?
C1 H1A . 0.9300 ?
C1 C2 . 1.387(3) ?
C1 C6 . 1.378(2) ?
C2 C3 . 1.375(3) ?
C3 H3A . 0.9300 ?
C3 C4 . 1.392(3) ?
C4 C5 . 1.380(3) ?
C5 H5 . 0.9300 ?
C5 C6 . 1.395(3) ?
C6 C9 . 1.498(3) ?
C7 H7B . 0.9600 ?
C7 H7C . 0.9600 ?
C7 H7A . 0.9600 ?
C8 H8C . 0.9600 ?
C8 H8B . 0.9600 ?
C8 H8A . 0.9600 ?
C10 C11 . 1.386(3) ?
C10 C15 . 1.380(2) ?
C11 H11 . 0.9300 ?
C11 C12 . 1.371(3) ?
C12 H12 . 0.9300 ?
C12 C13 . 1.391(2) ?
C13 C14 . 1.378(3) ?
C13 S2 . 1.768(2) ?
C14 H14 . 0.9300 ?
C14 C15 . 1.383(3) ?
C15 H15 . 0.9300 ?
C16 C17 . 1.382(3) ?
C16 C20 . 1.381(3) ?
C16 S2 . 1.757(2) ?
C17 H17 . 0.9300 ?
C17 C18 . 1.380(3) ?
C18 H18 . 0.9300 ?
C19 C20 . 1.388(2) ?
C19 C21 . 1.507(3) ?
C20 H20 . 0.9300 ?
C22 H22B . 0.9600 ?
C22 H22C . 0.9600 ?
C22 H22A . 0.9600 ?
O5 C24 . 1.358(2) ?
O5 C29 . 1.413(3) ?
O6 C26 . 1.368(3) ?
O6 C30 . 1.411(2) ?
O7 C31 . 1.218(2) ?
O8 C43 . 1.231(2) ?
N4 H4 . 0.8600 ?
N4 C31 . 1.366(2) ?
N4 C32 . 1.415(2) ?
N5 C40 . 1.342(2) ?
N5 C41 . 1.339(2) ?
N6 H6 . 0.8600 ?
N6 C43 . 1.317(2) ?
N6 C44 . 1.451(2) ?
C23 H23 . 0.9300 ?
C23 C24 . 1.387(3) ?
C23 C28 . 1.396(2) ?
C24 C25 . 1.394(3) ?
C25 H25 . 0.9300 ?
C25 C26 . 1.365(3) ?
C26 C27 . 1.390(3) ?
C27 H27 . 0.9300 ?
C27 C28 . 1.365(2) ?
C28 C31 . 1.491(3) ?
C29 H29A . 0.9600 ?
C29 H29B . 0.9600 ?
C29 H29C . 0.9600 ?
C30 H30A . 0.9600 ?
C30 H30B . 0.9600 ?
C30 H30C . 0.9600 ?
C32 C33 . 1.377(2) ?
C32 C37 . 1.376(2) ?
C33 H33 . 0.9300 ?
C33 C34 . 1.383(2) ?
C34 H34 . 0.9300 ?
C34 C35 . 1.381(2) ?
C35 C36 . 1.383(3) ?
C36 H36 . 0.9300 ?
C36 C37 . 1.384(2) ?
C37 H37 . 0.9300 ?
C38 C39 . 1.385(2) ?
C38 C42 . 1.376(2) ?
C39 H39 . 0.9300 ?
C39 C40 . 1.369(2) ?
C40 H40 . 0.9300 ?
C41 C42 . 1.378(2) ?
C41 C43 . 1.509(3) ?
C42 H42 . 0.9300 ?
C44 H44B . 0.9600 ?
C44 H44C . 0.9600 ?
C44 H44A . 0.9600 ?

loop_
_geom_hbond_atom_site_label_D
_geom_hbond_atom_site_label_H
_geom_hbond_atom_site_label_A
_geom_hbond_site_symmetry_A
_geom_hbond_distance_DH
_geom_hbond_distance_HA
_geom_hbond_distance_DA
_geom_hbond_angle_DHA
N1 H1 O4 2_656 0.86 2.12 2.941(2) 159
N3 H3 O7 1_545 0.86 2.22 2.922(2) 138
N4 H4 O8 2_767 0.86 2.15 2.985(2) 163
N6 H6 O3 1_566 0.86 2.30 2.957(2) 133

loop_
_geom_torsion_atom_site_label_1
_geom_torsion_atom_site_label_2
_geom_torsion_atom_site_label_3
_geom_torsion_atom_site_label_4
_geom_torsion_site_symmetry_1
_geom_torsion_site_symmetry_2
_geom_torsion_site_symmetry_3
_geom_torsion_site_symmetry_4
_geom_torsion
_geom_torsion_publ_flag
S1 C35 C36 C37 . . . . -177.77(14) ?
S1 C38 C39 C40 . . . . 179.83(17) ?
S1 C38 C42 C41 . . . . -179.13(15) ?
O1 C2 C3 C4 . . . . 179.82(17) ?
O2 C4 C5 C6 . . . . -178.31(19) ?
N1 C10 C11 C12 . . . . 179.40(19) ?
N1 C10 C15 C14 . . . . -179.2(2) ?
N2 C19 C20 C16 . . . . -2.2(3) ?
N2 C19 C21 O4 . . . . -177.59(19) ?
N2 C19 C21 N3 . . . . 3.5(3) ?
C1 C2 C3 C4 . . . . -1.8(3) ?
C1 C6 C9 O3 . . . . -149.3(2) ?
C1 C6 C9 N1 . . . . 32.3(3) ?
C2 C1 C6 C5 . . . . 2.1(3) ?
C2 C1 C6 C9 . . . . -176.02(18) ?
C2 C3 C4 O2 . . . . -179.76(18) ?
C2 C3 C4 C5 . . . . 2.2(3) ?
C3 C4 C5 C6 . . . . -0.5(3) ?
C4 C5 C6 C1 . . . . -1.7(3) ?
C4 C5 C6 C9 . . . . 176.49(19) ?
C5 C6 C9 O3 . . . . 32.5(3) ?
C5 C6 C9 N1 . . . . -145.87(19) ?
C6 C1 C2 O1 . . . . 178.23(15) ?
C6 C1 C2 C3 . . . . -0.3(3) ?
C7 O1 C2 C1 . . . . -177.90(17) ?
C7 O1 C2 C3 . . . . 0.6(3) ?
C8 O2 C4 C3 . . . . 177.17(18) ?
C8 O2 C4 C5 . . . . -4.8(3) ?
C9 N1 C10 C11 . . . . 36.4(3) ?
C9 N1 C10 C15 . . . . -145.8(2) ?
C10 N1 C9 O3 . . . . 4.0(4) ?
C10 N1 C9 C6 . . . . -177.61(19) ?
C10 C11 C12 C13 . . . . -0.7(3) ?
C11 C10 C15 C14 . . . . -1.3(3) ?
C11 C12 C13 C14 . . . . -0.6(3) ?
C11 C12 C13 S2 . . . . -178.15(16) ?
C12 C13 C14 C15 . . . . 0.9(3) ?
C12 C13 S2 C16 . . . . -68.06(18) ?
C13 C14 C15 C10 . . . . 0.1(3) ?
C14 C13 S2 C16 . . . . 114.47(18) ?
C15 C10 C11 C12 . . . . 1.6(3) ?
C16 C17 C18 N2 . . . . -0.3(4) ?
C17 C16 C20 C19 . . . . 1.8(3) ?
C17 C16 S2 C13 . . . . 161.70(16) ?
C18 N2 C19 C20 . . . . 1.3(3) ?
C18 N2 C19 C21 . . . . -177.12(18) ?
C19 N2 C18 C17 . . . . 0.0(3) ?
C20 C16 C17 C18 . . . . -0.6(3) ?
C20 C16 S2 C13 . . . . -19.4(2) ?
C20 C19 C21 O4 . . . . 3.9(3) ?
C20 C19 C21 N3 . . . . -174.95(17) ?
C21 C19 C20 C16 . . . . 176.16(17) ?
C22 N3 C21 O4 . . . . -3.2(3) ?
C22 N3 C21 C19 . . . . 175.66(17) ?
S2 C13 C14 C15 . . . . 178.39(16) ?
S2 C16 C17 C18 . . . . 178.32(16) ?
S2 C16 C20 C19 . . . . -177.09(14) ?
O5 C24 C25 C26 . . . . 179.0(2) ?
O6 C26 C27 C28 . . . . -179.1(2) ?
N4 C32 C33 C34 . . . . -179.35(17) ?
N4 C32 C37 C36 . . . . 179.74(17) ?
N5 C41 C42 C38 . . . . -1.4(3) ?
N5 C41 C43 O8 . . . . 174.55(19) ?
N5 C41 C43 N6 . . . . -5.3(3) ?
C23 C24 C25 C26 . . . . -0.8(4) ?
C23 C28 C31 O7 . . . . 34.5(3) ?
C23 C28 C31 N4 . . . . -144.92(19) ?
C24 C23 C28 C27 . . . . -2.4(3) ?
C24 C23 C28 C31 . . . . 179.0(2) ?
C24 C25 C26 O6 . . . . 179.3(2) ?
C24 C25 C26 C27 . . . . -1.1(4) ?
C25 C26 C27 C28 . . . . 1.3(3) ?
C26 C27 C28 C23 . . . . 0.5(3) ?
C26 C27 C28 C31 . . . . 179.1(2) ?
C27 C28 C31 O7 . . . . -144.2(2) ?
C27 C28 C31 N4 . . . . 36.4(3) ?
C28 C23 C24 O5 . . . . -177.3(2) ?
C28 C23 C24 C25 . . . . 2.5(3) ?
C29 O5 C24 C23 . . . . 0.6(4) ?
C29 O5 C24 C25 . . . . -179.1(2) ?
C30 O6 C26 C25 . . . . 2.2(4) ?
C30 O6 C26 C27 . . . . -177.3(2) ?
C31 N4 C32 C33 . . . . -139.0(2) ?
C31 N4 C32 C37 . . . . 44.2(3) ?
C32 N4 C31 O7 . . . . 5.9(3) ?
C32 N4 C31 C28 . . . . -174.73(18) ?
C32 C33 C34 C35 . . . . 0.5(3) ?
C33 C32 C37 C36 . . . . 2.9(3) ?
C33 C34 C35 S1 . . . . 178.18(15) ?
C33 C34 C35 C36 . . . . 1.1(3) ?
C34 C35 C36 C37 . . . . -0.7(3) ?
C35 S1 C38 C39 . . . . 175.66(17) ?
C35 S1 C38 C42 . . . . -5.7(2) ?
C35 C36 C37 C32 . . . . -1.4(3) ?
C37 C32 C33 C34 . . . . -2.5(3) ?
C38 S1 C35 C34 . . . . 96.53(17) ?
C38 S1 C35 C36 . . . . -86.45(18) ?
C38 C39 C40 N5 . . . . 0.1(3) ?
C39 C38 C42 C41 . . . . -0.5(3) ?
C40 N5 C41 C42 . . . . 2.5(3) ?
C40 N5 C41 C43 . . . . -174.82(18) ?
C41 N5 C40 C39 . . . . -1.8(3) ?
C42 C38 C39 C40 . . . . 1.1(3) ?
C42 C41 C43 O8 . . . . -2.9(3) ?
C42 C41 C43 N6 . . . . 177.22(19) ?
C43 C41 C42 C38 . . . . 175.86(17) ?
C44 N6 C43 O8 . . . . -3.8(3) ?
C44 N6 C43 C41 . . . . 176.07(17) ?
